data_4069975
loop_
_publ_author_name
'Enk, Barbara'
'Kopacka, Holger'
'Wurst, Klaus'
'M\"uller, Thomas'
'Bildstein, Benno'

_publ_section_title
;
 An Efficient, Modular Route to New 2-Acyl-6-aminopentafulvenes and
 Planar-Chiral [N,O]-Functionalized Pentamethylruthenocenes
;
_journal_issue 18
_journal_name_full Organometallics
_journal_page_first 5575
_journal_paper_doi 10.1021/om900549c
_journal_volume 28
_journal_year 2009
_chemical_formula_sum 'C22 H18 F3 N O'
_chemical_formula_weight 369.37
_chemical_name_systematic
; 
 ? 
;
_space_group_IT_number 2
_symmetry_cell_setting triclinic
_symmetry_space_group_name_Hall '-P 1'
_symmetry_space_group_name_H-M 'P -1'
_atom_sites_solution_hydrogens geom
_atom_sites_solution_primary direct
_atom_sites_solution_secondary difmap
_audit_creation_method SHELXL-97
_cell_angle_alpha 103.185(2)
_cell_angle_beta 103.253(2)
_cell_angle_gamma 103.818(2)
_cell_formula_units_Z 2
_cell_length_a 8.0699(2)
_cell_length_b 10.6960(4)
_cell_length_c 11.8886(4)
_cell_measurement_reflns_used 8097
_cell_measurement_temperature 233(2)
_cell_measurement_theta_max 25.0
_cell_measurement_theta_min 1.0
_cell_volume 925.49(6)
_computing_data_collection COLLECT
_computing_data_reduction 'DENZO and SCALEPACK'
_computing_structure_refinement 'SHELXL-97 (Sheldrick, 1997)'
_computing_structure_solution 'SHELXS-97 (Sheldrick, 1990)'
_diffrn_ambient_temperature 233(2)
_diffrn_measured_fraction_theta_full 0.986
_diffrn_measured_fraction_theta_max 0.986
_diffrn_measurement_device_type 'Nonius KappaCCD'
_diffrn_measurement_method 'phi- and omega-scans'
_diffrn_radiation_monochromator graphite
_diffrn_radiation_source 'fine-focus sealed tube'
_diffrn_radiation_type MoK\a
_diffrn_radiation_wavelength 0.71073
_diffrn_reflns_av_R_equivalents 0.0149
_diffrn_reflns_av_sigmaI/netI 0.0276
_diffrn_reflns_limit_h_max 9
_diffrn_reflns_limit_h_min -9
_diffrn_reflns_limit_k_max 12
_diffrn_reflns_limit_k_min -11
_diffrn_reflns_limit_l_max 14
_diffrn_reflns_limit_l_min -13
_diffrn_reflns_number 5396
_diffrn_reflns_theta_full 24.99
_diffrn_reflns_theta_max 24.99
_diffrn_reflns_theta_min 1.84
_diffrn_standards_number 0
_exptl_absorpt_coefficient_mu 0.102
_exptl_absorpt_correction_type none
_exptl_crystal_colour yellow
_exptl_crystal_density_diffrn 1.325
_exptl_crystal_density_method 'not measured'
_exptl_crystal_description prism
_exptl_crystal_F_000 384
_exptl_crystal_size_max 0.4
_exptl_crystal_size_mid 0.3
_exptl_crystal_size_min 0.15
_refine_diff_density_max 0.355
_refine_diff_density_min -0.339
_refine_diff_density_rms 0.034
_refine_ls_extinction_coef 0.061(9)
_refine_ls_extinction_expression Fc^*^=kFc[1+0.001xFc^2^\l^3^/sin(2\q)]^-1/4^
_refine_ls_extinction_method SHELXL
_refine_ls_goodness_of_fit_ref 1.061
_refine_ls_hydrogen_treatment 'constr, refined at N1'
_refine_ls_matrix_type full
_refine_ls_number_parameters 251
_refine_ls_number_reflns 3213
_refine_ls_number_restraints 0
_refine_ls_restrained_S_all 1.061
_refine_ls_R_factor_all 0.0538
_refine_ls_R_factor_gt 0.0466
_refine_ls_shift/su_max 0.014
_refine_ls_shift/su_mean 0.000
_refine_ls_structure_factor_coef Fsqd
_refine_ls_weighting_details 'calc w=1/[\s^2^(Fo^2^)+(0.0530P)^2^+0.3487P] where P=(Fo^2^+2Fc^2^)/3'
_refine_ls_weighting_scheme calc
_refine_ls_wR_factor_gt 0.1183
_refine_ls_wR_factor_ref 0.1231
_reflns_number_gt 2790
_reflns_number_total 3213
_reflns_threshold_expression >2sigma(I)
_cod_data_source_file om900549c_si_001.cif
_cod_data_source_block 6
_cod_original_cell_volume 925.49(5)
_cod_original_sg_symbol_H-M P-1
_cod_database_code 4069975

loop_
_symmetry_equiv_pos_as_xyz
'x, y, z'
'-x, -y, -z'

loop_
_atom_site_label
_atom_site_type_symbol
_atom_site_fract_x
_atom_site_fract_y
_atom_site_fract_z
_atom_site_U_iso_or_equiv
_atom_site_adp_type
_atom_site_occupancy
_atom_site_symmetry_multiplicity
_atom_site_calc_flag
_atom_site_refinement_flags
O1 O -0.19152(17) -0.06014(14) 0.77558(14) 0.0629(4) Uani 1 1 d .
N1 N -0.10045(18) 0.16497(15) 0.71896(13) 0.0392(4) Uani 1 1 d .
H1N H -0.152(3) 0.082(2) 0.7312(18) 0.059(6) Uiso 1 1 d .
C1 C 0.0762(2) 0.21166(16) 0.75750(13) 0.0345(4) Uani 1 1 d .
C2 C 0.1796(2) 0.13627(16) 0.80686(14) 0.0367(4) Uani 1 1 d .
C3 C 0.3673(2) 0.17442(18) 0.83266(15) 0.0429(4) Uani 1 1 d .
H3 H 0.4386 0.2543 0.8261 0.051 Uiso 1 1 calc .
C4 C 0.4304(2) 0.0763(2) 0.86904(17) 0.0519(5) Uani 1 1 d .
H4 H 0.5508 0.0783 0.8906 0.062 Uiso 1 1 calc .
C5 C 0.2873(3) -0.0252(2) 0.86837(17) 0.0503(5) Uani 1 1 d .
H5 H 0.2953 -0.1031 0.8903 0.060 Uiso 1 1 calc .
C6 C 0.1268(2) 0.00578(17) 0.82981(15) 0.0411(4) Uani 1 1 d .
C7 C -0.0457(2) -0.07767(18) 0.81542(16) 0.0471(4) Uani 1 1 d .
C8 C 0.1653(2) 0.34600(16) 0.74773(14) 0.0364(4) Uani 1 1 d .
C9 C 0.1358(2) 0.37350(19) 0.63731(16) 0.0439(4) Uani 1 1 d .
H9 H 0.0610 0.3055 0.5662 0.053 Uiso 1 1 calc .
C10 C 0.2164(3) 0.5008(2) 0.63192(19) 0.0542(5) Uani 1 1 d .
H10 H 0.1964 0.5190 0.5571 0.065 Uiso 1 1 calc .
C11 C 0.3256(3) 0.6009(2) 0.7357(2) 0.0582(5) Uani 1 1 d .
H11 H 0.3796 0.6872 0.7316 0.070 Uiso 1 1 calc .
C12 C 0.3559(3) 0.57485(19) 0.84535(19) 0.0549(5) Uani 1 1 d .
H12 H 0.4305 0.6434 0.9161 0.066 Uiso 1 1 calc .
C13 C 0.2769(2) 0.44795(18) 0.85159(16) 0.0451(4) Uani 1 1 d .
H13 H 0.2988 0.4304 0.9267 0.054 Uiso 1 1 calc .
C14 C -0.0643(3) -0.2099(2) 0.8491(2) 0.0661(6) Uani 1 1 d .
C15 C -0.2232(2) 0.22094(16) 0.65461(14) 0.0356(4) Uani 1 1 d .
C16 C -0.3018(2) 0.15578(18) 0.53067(15) 0.0423(4) Uani 1 1 d .
C17 C -0.4284(2) 0.2026(2) 0.46791(17) 0.0534(5) Uani 1 1 d .
H17 H -0.4840 0.1604 0.3845 0.064 Uiso 1 1 calc .
C18 C -0.4740(2) 0.3102(2) 0.5261(2) 0.0579(6) Uani 1 1 d .
H18 H -0.5603 0.3408 0.4823 0.070 Uiso 1 1 calc .
C19 C -0.3941(2) 0.3731(2) 0.64812(19) 0.0517(5) Uani 1 1 d .
H19 H -0.4257 0.4470 0.6865 0.062 Uiso 1 1 calc .
C20 C -0.2677(2) 0.32927(17) 0.71570(15) 0.0395(4) Uani 1 1 d .
C161 C -0.2487(3) 0.0403(2) 0.46657(19) 0.0608(5) Uani 1 1 d .
H16A H -0.3338 -0.0042 0.3866 0.091 Uiso 1 1 calc R
H16B H -0.2478 -0.0237 0.5127 0.091 Uiso 1 1 calc R
H16C H -0.1303 0.0743 0.4592 0.091 Uiso 1 1 calc R
C201 C -0.1847(3) 0.3967(2) 0.84957(17) 0.0544(5) Uani 1 1 d .
H20A H -0.1828 0.3286 0.8911 0.082 Uiso 1 1 calc R
H20B H -0.2543 0.4520 0.8788 0.082 Uiso 1 1 calc R
H20C H -0.0633 0.4532 0.8652 0.082 Uiso 1 1 calc R
F1 F -0.0240(3) -0.29905(15) 0.77203(19) 0.1113(6) Uani 1 1 d .
F2 F -0.2279(2) -0.26565(16) 0.84938(19) 0.1070(6) Uani 1 1 d .
F3 F 0.0408(2) -0.19463(18) 0.95874(16) 0.1031(6) Uani 1 1 d .

loop_
_atom_site_aniso_label
_atom_site_aniso_U_11
_atom_site_aniso_U_22
_atom_site_aniso_U_33
_atom_site_aniso_U_23
_atom_site_aniso_U_13
_atom_site_aniso_U_12
O1 0.0410(7) 0.0540(8) 0.0910(11) 0.0366(8) 0.0052(7) 0.0094(6)
N1 0.0330(7) 0.0381(8) 0.0461(8) 0.0164(6) 0.0068(6) 0.0118(6)
C1 0.0340(8) 0.0381(9) 0.0298(8) 0.0074(6) 0.0086(6) 0.0119(7)
C2 0.0353(8) 0.0404(9) 0.0323(8) 0.0089(7) 0.0058(6) 0.0139(7)
C3 0.0354(9) 0.0490(10) 0.0397(9) 0.0105(8) 0.0054(7) 0.0131(7)
C4 0.0391(10) 0.0655(13) 0.0505(11) 0.0172(9) 0.0033(8) 0.0249(9)
C5 0.0520(11) 0.0531(11) 0.0493(10) 0.0205(9) 0.0068(8) 0.0256(9)
C6 0.0423(9) 0.0412(9) 0.0386(9) 0.0128(7) 0.0059(7) 0.0162(7)
C7 0.0475(10) 0.0420(10) 0.0495(10) 0.0162(8) 0.0070(8) 0.0145(8)
C8 0.0322(8) 0.0397(9) 0.0403(9) 0.0129(7) 0.0124(7) 0.0142(7)
C9 0.0349(8) 0.0538(11) 0.0454(10) 0.0204(8) 0.0111(7) 0.0134(8)
C10 0.0454(10) 0.0656(13) 0.0666(13) 0.0394(11) 0.0211(9) 0.0215(9)
C11 0.0528(11) 0.0457(11) 0.0861(15) 0.0297(11) 0.0278(11) 0.0169(9)
C12 0.0508(11) 0.0412(10) 0.0648(13) 0.0058(9) 0.0184(9) 0.0087(8)
C13 0.0456(10) 0.0434(10) 0.0446(10) 0.0098(8) 0.0142(8) 0.0133(8)
C14 0.0591(13) 0.0517(13) 0.0933(17) 0.0343(12) 0.0190(12) 0.0192(10)
C15 0.0291(8) 0.0405(9) 0.0395(9) 0.0174(7) 0.0095(6) 0.0107(7)
C16 0.0342(8) 0.0476(10) 0.0417(9) 0.0141(8) 0.0108(7) 0.0067(7)
C17 0.0404(10) 0.0715(13) 0.0439(10) 0.0259(9) 0.0048(8) 0.0085(9)
C18 0.0400(10) 0.0773(14) 0.0698(13) 0.0447(12) 0.0124(9) 0.0243(10)
C19 0.0447(10) 0.0544(11) 0.0717(13) 0.0299(10) 0.0254(9) 0.0254(9)
C20 0.0358(8) 0.0422(9) 0.0459(9) 0.0174(7) 0.0173(7) 0.0131(7)
C161 0.0620(12) 0.0578(12) 0.0513(11) 0.0013(9) 0.0166(9) 0.0127(10)
C201 0.0572(11) 0.0559(12) 0.0497(11) 0.0080(9) 0.0204(9) 0.0201(9)
F1 0.1380(15) 0.0526(8) 0.1607(17) 0.0321(10) 0.0646(13) 0.0413(9)
F2 0.0718(9) 0.0824(10) 0.1901(19) 0.0857(12) 0.0418(10) 0.0203(8)
F3 0.0963(11) 0.1117(13) 0.1178(13) 0.0836(11) 0.0159(9) 0.0302(9)

loop_
_atom_type_symbol
_atom_type_description
_atom_type_scat_dispersion_real
_atom_type_scat_dispersion_imag
_atom_type_scat_source
C C 0.0033 0.0016 'International Tables Vol C Tables 4.2.6.8 and 6.1.1.4'
H H 0.0000 0.0000 'International Tables Vol C Tables 4.2.6.8 and 6.1.1.4'
N N 0.0061 0.0033 'International Tables Vol C Tables 4.2.6.8 and 6.1.1.4'
O O 0.0106 0.0060 'International Tables Vol C Tables 4.2.6.8 and 6.1.1.4'
F F 0.0171 0.0103 'International Tables Vol C Tables 4.2.6.8 and 6.1.1.4'

loop_
_geom_angle_atom_site_label_1
_geom_angle_atom_site_label_2
_geom_angle_atom_site_label_3
_geom_angle
H1N N1 C1 115.9(12)
H1N N1 C15 116.0(12)
C1 N1 C15 128.00(14)
N1 C1 C2 121.17(15)
N1 C1 C8 118.54(14)
C2 C1 C8 120.30(14)
C3 C2 C1 122.22(15)
C3 C2 C6 106.20(14)
C1 C2 C6 131.30(15)
C4 C3 C2 109.57(16)
C5 C4 C3 108.67(15)
C4 C5 C6 109.76(16)
C7 C6 C5 124.93(16)
C7 C6 C2 129.25(15)
C5 C6 C2 105.80(15)
O1 C7 C6 128.03(17)
O1 C7 C14 113.09(17)
C6 C7 C14 118.87(16)
C13 C8 C9 118.90(16)
C13 C8 C1 119.52(14)
C9 C8 C1 121.56(15)
C10 C9 C8 120.12(17)
C11 C10 C9 120.26(17)
C12 C11 C10 120.14(18)
C11 C12 C13 120.04(18)
C12 C13 C8 120.54(17)
F2 C14 F1 107.4(2)
F2 C14 F3 105.6(2)
F1 C14 F3 106.38(19)
F2 C14 C7 111.85(17)
F1 C14 C7 111.33(19)
F3 C14 C7 113.86(19)
C20 C15 C16 122.57(15)
C20 C15 N1 120.79(14)
C16 C15 N1 116.53(15)
C17 C16 C15 117.73(17)
C17 C16 C161 120.88(17)
C15 C16 C161 121.37(16)
C18 C17 C16 120.83(17)
C19 C18 C17 120.34(16)
C18 C19 C20 121.21(17)
C19 C20 C15 117.31(16)
C19 C20 C201 120.68(16)
C15 C20 C201 122.00(15)

loop_
_geom_bond_atom_site_label_1
_geom_bond_atom_site_label_2
_geom_bond_distance
O1 C7 1.239(2)
N1 H1N 0.95(2)
N1 C1 1.322(2)
N1 C15 1.4388(19)
C1 C2 1.415(2)
C1 C8 1.489(2)
C2 C3 1.411(2)
C2 C6 1.465(2)
C3 C4 1.382(3)
C4 C5 1.380(3)
C5 C6 1.413(2)
C6 C7 1.411(3)
C7 C14 1.539(3)
C8 C13 1.390(2)
C8 C9 1.390(2)
C9 C10 1.385(3)
C10 C11 1.376(3)
C11 C12 1.374(3)
C12 C13 1.382(3)
C14 F2 1.314(3)
C14 F1 1.320(3)
C14 F3 1.332(3)
C15 C20 1.390(2)
C15 C16 1.397(2)
C16 C17 1.385(3)
C16 C161 1.505(3)
C17 C18 1.376(3)
C18 C19 1.375(3)
C19 C20 1.389(2)
C20 C201 1.503(3)

loop_
_geom_torsion_atom_site_label_1
_geom_torsion_atom_site_label_2
_geom_torsion_atom_site_label_3
_geom_torsion_atom_site_label_4
_geom_torsion
C8 C1 N1 C15 7.6(2)
